data_1524714
loop_
_publ_author_name
'Kocak, M.'
'Platte, C.'
'Troemel, M.'

_publ_section_title
;
 Ueber verschiedene Formen von Ba Te O3
;
_journal_name_full 'Zeitschrift fuer Anorganische und Allgemeine Chemie'
_journal_page_first 93
_journal_page_last 97
_journal_volume 453
_journal_year 1979
_chemical_formula_sum 'Ba O3 Te'
_chemical_name_systematic 'Ba Te O3'
_space_group_IT_number 11
_symmetry_space_group_name_Hall '-P 2yb'
_symmetry_space_group_name_H-M 'P 1 21/m 1'
_cell_angle_alpha 90
_cell_angle_beta 106.4
_cell_angle_gamma 90
_cell_formula_units_Z 2
_cell_length_a 4.633
_cell_length_b 5.943
_cell_length_c 7.104
_cell_volume 187.643
_citation_journal_id_ASTM ZAACAB
_cod_data_source_file Kocak_ZAACAB_1979_560.cif
_cod_data_source_block Ba1O3Te1
_cod_original_cell_volume 187.6427
_cod_original_formula_sum 'Ba1 O3 Te1'
_cod_database_code 1524714

loop_
_symmetry_equiv_pos_as_xyz
x,y,z
-x,y+1/2,-z
-x,-y,-z
x,-y-1/2,z

loop_
_atom_site_label
_atom_site_type_symbol
_atom_site_fract_x
_atom_site_fract_y
_atom_site_fract_z
_atom_site_occupancy
_atom_site_U_iso_or_equiv
O2 O-2 0.179 0.012 0.326 1 0.0
O1 O-2 0.657 0.25 0.108 1 0.0
Ba1 Ba+2 0.3382 0.25 0.6888 1 0.0
Te1 Te+4 0.0704 0.25 0.1488 1 0.0
